data_7125397
loop_
_publ_author_name
'Dey, Mamon'
'Mudoi, Prashurya Pritam'
'Choudhury, Anup'
'Sarma, Bipul'
'Gogoi, Nayanmoni'

_publ_section_title
;
 Deciphering the influence of structural distortions on the uniaxial
 magnetic anisotropy of pentagonal bipyramidal Ni(ii) complexes.
;
_journal_issue 77
_journal_name_full 'Chemical communications (Cambridge, England)'
_journal_page_first 11547
_journal_page_last 11550
_journal_paper_doi 10.1039/c9cc05032a
_journal_volume 55
_journal_year 2019
_chemical_formula_sum 'C13 H15 N9 Ni O4 S2'
_chemical_formula_weight 484.08
_space_group_crystal_system triclinic
_space_group_IT_number 2
_space_group_name_Hall '-P 1'
_space_group_name_H-M_alt 'P -1'
_atom_sites_solution_hydrogens mixed
_audit_creation_method SHELXL-2013
_audit_update_record
;
2019-06-26 deposited with the CCDC.	2019-08-30 downloaded from the CCDC.
;
_cell_angle_alpha 65.786(6)
_cell_angle_beta 84.967(7)
_cell_angle_gamma 71.813(6)
_cell_formula_units_Z 2
_cell_length_a 8.758(4)
_cell_length_b 11.248(5)
_cell_length_c 12.524(6)
_cell_measurement_reflns_used 6073
_cell_measurement_temperature 100(2)
_cell_measurement_theta_max 26.99
_cell_measurement_theta_min 2.46
_cell_volume 1067.8(9)
_computing_cell_refinement 'Bruker SAINT'
_computing_data_collection 'Bruker APEX2'
_computing_data_reduction 'Bruker SAINT'
_computing_molecular_graphics 'Bruker SHELXTL'
_computing_publication_material 'Bruker SHELXTL'
_computing_structure_refinement 'SHELXL-2013 (Sheldrick, 2013)'
_computing_structure_solution 'SHELXL-2013 (Sheldrick, 2013)'
_diffrn_ambient_temperature 100(2)
_diffrn_measured_fraction_theta_full 0.963
_diffrn_measured_fraction_theta_max 0.919
_diffrn_measurement_device_type 'Bruker APEX-II CCD'
_diffrn_measurement_method '\f and \w scans'
_diffrn_radiation_type MoK\a
_diffrn_radiation_wavelength 0.71073
_diffrn_reflns_av_R_equivalents 0.0442
_diffrn_reflns_av_unetI/netI 0.0730
_diffrn_reflns_Laue_measured_fraction_full 0.963
_diffrn_reflns_Laue_measured_fraction_max 0.919
_diffrn_reflns_limit_h_max 11
_diffrn_reflns_limit_h_min -11
_diffrn_reflns_limit_k_max 14
_diffrn_reflns_limit_k_min -15
_diffrn_reflns_limit_l_max 16
_diffrn_reflns_limit_l_min -16
_diffrn_reflns_number 10441
_diffrn_reflns_point_group_measured_fraction_full 0.963
_diffrn_reflns_point_group_measured_fraction_max 0.919
_diffrn_reflns_theta_full 25.242
_diffrn_reflns_theta_max 28.776
_diffrn_reflns_theta_min 2.450
_diffrn_source 'fine-focus sealed tube'
_exptl_absorpt_coefficient_mu 1.142
_exptl_absorpt_correction_T_max 0.9200
_exptl_absorpt_correction_T_min 0.8307
_exptl_absorpt_correction_type multi-scan
_exptl_absorpt_process_details SADABS
_exptl_crystal_colour green
_exptl_crystal_density_diffrn 1.506
_exptl_crystal_density_method 'not measured'
_exptl_crystal_description block
_exptl_crystal_F_000 496
_exptl_crystal_size_max 0.240
_exptl_crystal_size_mid 0.230
_exptl_crystal_size_min 0.210
_refine_diff_density_max 0.581
_refine_diff_density_min -0.535
_refine_diff_density_rms 0.092
_refine_ls_extinction_method none
_refine_ls_goodness_of_fit_ref 1.050
_refine_ls_hydrogen_treatment mixed
_refine_ls_matrix_type full
_refine_ls_number_parameters 286
_refine_ls_number_reflns 5086
_refine_ls_number_restraints 0
_refine_ls_restrained_S_all 1.050
_refine_ls_R_factor_all 0.0880
_refine_ls_R_factor_gt 0.0606
_refine_ls_shift/su_max 0.002
_refine_ls_shift/su_mean 0.000
_refine_ls_structure_factor_coef Fsqd
_refine_ls_weighting_details 'w=1/[\s^2^(Fo^2^)+(0.0625P)^2^+1.3010P] where P=(Fo^2^+2Fc^2^)/3'
_refine_ls_weighting_scheme calc
_refine_ls_wR_factor_gt 0.1493
_refine_ls_wR_factor_ref 0.1635
_reflns_Friedel_coverage 0.000
_reflns_number_gt 3572
_reflns_number_total 5086
_reflns_threshold_expression 'I > 2\s(I)'
_cod_data_source_file c9cc05032a2.cif
_cod_data_source_block shelxl
_cod_original_cell_volume 1067.9(9)
_cod_database_code 7125397
_shelx_space_group_comment
;
The symmetry employed for this shelxl refinement is uniquely defined
by the following loop, which should always be used as a source of
symmetry information in preference to the above space-group names.
They are only intended as comments.
;
_shelx_estimated_absorpt_t_min 0.771
_shelx_estimated_absorpt_t_max 0.795
_shelxl_version_number 2013-3

loop_
_space_group_symop_operation_xyz
'x, y, z'
'-x, -y, -z'

loop_
_atom_site_label
_atom_site_type_symbol
_atom_site_fract_x
_atom_site_fract_y
_atom_site_fract_z
_atom_site_U_iso_or_equiv
_atom_site_adp_type
_atom_site_occupancy
_atom_site_site_symmetry_order
_atom_site_calc_flag
_atom_site_refinement_flags_posn
_atom_site_refinement_flags_adp
C1 C 0.1937(5) 0.1589(4) 0.1891(3) 0.0314(9) Uani 1 1 d . .
C2 C 0.2073(5) 0.2879(5) 0.1233(4) 0.0440(11) Uani 1 1 d . .
H2 H 0.1243 0.3656 0.1187 0.053 Uiso 1 1 calc R U
C3 C 0.3470(6) 0.2997(5) 0.0639(4) 0.0470(11) Uani 1 1 d . .
H3 H 0.3574 0.3858 0.0181 0.056 Uiso 1 1 calc R U
C4 C 0.4697(5) 0.1845(5) 0.0728(4) 0.0407(10) Uani 1 1 d . .
H4 H 0.5637 0.1914 0.0334 0.049 Uiso 1 1 calc R U
C5 C 0.4511(5) 0.0578(4) 0.1415(3) 0.0310(8) Uani 1 1 d . .
C6 C 0.0526(5) 0.1306(4) 0.2573(4) 0.0360(9) Uani 1 1 d . .
C7 C -0.0837(6) 0.2429(5) 0.2692(5) 0.0492(12) Uani 1 1 d . .
H7A H -0.1637 0.2053 0.3160 0.074 Uiso 1 1 calc R U
H7B H -0.1305 0.3076 0.1930 0.074 Uiso 1 1 calc R U
H7C H -0.0448 0.2880 0.3064 0.074 Uiso 1 1 calc R U
C8 C 0.5759(5) -0.0753(4) 0.1648(4) 0.0331(9) Uani 1 1 d . .
C9 C 0.7416(5) -0.0843(5) 0.1213(4) 0.0475(12) Uani 1 1 d . .
H9A H 0.8039 -0.1787 0.1449 0.071 Uiso 1 1 calc R U
H9B H 0.7917 -0.0409 0.1536 0.071 Uiso 1 1 calc R U
H9C H 0.7357 -0.0392 0.0373 0.071 Uiso 1 1 calc R U
C10 C -0.0523(5) -0.1702(5) 0.4195(4) 0.0390(10) Uani 1 1 d . .
C11 C 0.5622(5) -0.4102(4) 0.3365(4) 0.0342(9) Uani 1 1 d . .
C12 C 0.4087(5) -0.1538(4) 0.5272(4) 0.0315(8) Uani 1 1 d . .
C13 C 0.1754(5) -0.2185(5) 0.1071(4) 0.0407(10) Uani 1 1 d . .
N1 N 0.3126(4) 0.0469(3) 0.1959(3) 0.0295(7) Uani 1 1 d . .
N2 N 0.0618(4) 0.0026(4) 0.3055(3) 0.0340(8) Uani 1 1 d . .
N3 N -0.0653(4) -0.0339(4) 0.3674(3) 0.0397(9) Uani 1 1 d . .
N4 N 0.5265(4) -0.1791(3) 0.2292(3) 0.0312(7) Uani 1 1 d . .
N5 N 0.6250(4) -0.3087(4) 0.2615(3) 0.0371(8) Uani 1 1 d . .
N6 N 0.6641(5) -0.5369(4) 0.3709(4) 0.0484(11) Uani 1 1 d . .
N7 N -0.1884(6) -0.1982(6) 0.4614(5) 0.0655(15) Uani 1 1 d . .
N8 N 0.3690(4) -0.1574(4) 0.4436(3) 0.0391(8) Uani 1 1 d . .
N9 N 0.1999(4) -0.1696(4) 0.1655(3) 0.0406(8) Uani 1 1 d . .
O1 O 0.0774(3) -0.2588(3) 0.4270(3) 0.0461(8) Uani 1 1 d . .
O2 O 0.4218(3) -0.3827(3) 0.3663(3) 0.0412(7) Uani 1 1 d . .
O102 O -0.0465(4) -0.4455(4) 0.2413(4) 0.0607(10) Uani 1 1 d . .
O103 O 0.1755(5) -0.5109(4) 0.4148(4) 0.0701(11) Uani 1 1 d . .
S1 S 0.46271(15) -0.14843(15) 0.64636(11) 0.0521(3) Uani 1 1 d . .
S2 S 0.1438(2) -0.28599(19) 0.02052(13) 0.0710(5) Uani 1 1 d . .
Ni01 Ni 0.29042(6) -0.14125(5) 0.29158(4) 0.03226(17) Uani 1 1 d . .
H3D H -0.156(6) 0.030(5) 0.353(4) 0.050(14) Uiso 1 1 d . .
H5D H 0.723(6) -0.329(5) 0.245(4) 0.056(15) Uiso 1 1 d . .
H6D H 0.646(6) -0.604(5) 0.425(4) 0.038(13) Uiso 1 1 d . .
H6E H 0.776(14) -0.553(12) 0.335(10) 0.22(5) Uiso 1 1 d . .
H7D H -0.262(6) -0.135(5) 0.450(4) 0.044(15) Uiso 1 1 d . .
H7E H -0.177(7) -0.295(7) 0.515(5) 0.078(19) Uiso 1 1 d . .

loop_
_atom_site_aniso_label
_atom_site_aniso_U_11
_atom_site_aniso_U_22
_atom_site_aniso_U_33
_atom_site_aniso_U_23
_atom_site_aniso_U_13
_atom_site_aniso_U_12
C1 0.035(2) 0.029(2) 0.032(2) -0.0121(18) 0.0027(16) -0.0123(17)
C2 0.042(2) 0.034(3) 0.052(3) -0.013(2) 0.005(2) -0.013(2)
C3 0.047(3) 0.032(3) 0.056(3) -0.008(2) 0.003(2) -0.019(2)
C4 0.039(2) 0.040(3) 0.041(2) -0.009(2) 0.0096(19) -0.021(2)
C5 0.0305(19) 0.033(2) 0.029(2) -0.0095(18) 0.0038(15) -0.0135(17)
C6 0.034(2) 0.036(2) 0.039(2) -0.016(2) 0.0038(17) -0.0117(18)
C7 0.048(3) 0.041(3) 0.060(3) -0.027(3) 0.014(2) -0.010(2)
C8 0.0290(19) 0.038(2) 0.033(2) -0.0135(19) 0.0044(16) -0.0119(17)
C9 0.033(2) 0.046(3) 0.054(3) -0.012(2) 0.011(2) -0.013(2)
C10 0.036(2) 0.042(3) 0.042(2) -0.017(2) 0.0087(18) -0.017(2)
C11 0.033(2) 0.030(2) 0.036(2) -0.0120(19) 0.0084(17) -0.0097(17)
C12 0.032(2) 0.027(2) 0.033(2) -0.0087(18) 0.0028(16) -0.0100(17)
C13 0.035(2) 0.052(3) 0.038(2) -0.016(2) 0.0077(18) -0.023(2)
N1 0.0294(16) 0.0335(19) 0.0284(17) -0.0119(15) 0.0037(13) -0.0148(14)
N2 0.0299(17) 0.040(2) 0.0369(19) -0.0167(17) 0.0094(14) -0.0177(15)
N3 0.0311(19) 0.035(2) 0.052(2) -0.0162(19) 0.0161(17) -0.0137(17)
N4 0.0293(16) 0.0304(19) 0.0314(17) -0.0109(15) 0.0038(13) -0.0087(14)
N5 0.0306(18) 0.030(2) 0.044(2) -0.0110(17) 0.0117(16) -0.0093(16)
N6 0.046(2) 0.029(2) 0.056(3) -0.009(2) 0.013(2) -0.0071(19)
N7 0.037(2) 0.045(3) 0.103(4) -0.019(3) 0.024(3) -0.019(2)
N8 0.045(2) 0.042(2) 0.0340(19) -0.0155(17) 0.0021(16) -0.0169(17)
N9 0.045(2) 0.044(2) 0.039(2) -0.0171(18) 0.0035(16) -0.0215(18)
O1 0.0333(16) 0.0372(18) 0.063(2) -0.0173(17) 0.0060(14) -0.0098(14)
O2 0.0343(15) 0.0389(18) 0.0462(18) -0.0136(15) 0.0130(13) -0.0133(13)
O102 0.0408(19) 0.050(2) 0.092(3) -0.030(2) 0.0167(18) -0.0182(16)
O103 0.066(2) 0.059(2) 0.090(3) -0.022(2) 0.009(2) -0.037(2)
S1 0.0436(6) 0.0776(10) 0.0423(7) -0.0289(7) -0.0021(5) -0.0205(6)
S2 0.0831(11) 0.1133(14) 0.0608(9) -0.0570(10) 0.0235(8) -0.0637(10)
Ni01 0.0378(3) 0.0329(3) 0.0301(3) -0.0123(2) 0.0056(2) -0.0177(2)

loop_
_atom_type_symbol
_atom_type_description
_atom_type_scat_dispersion_real
_atom_type_scat_dispersion_imag
_atom_type_scat_source
C C 0.0033 0.0016 'International Tables Vol C Tables 4.2.6.8 and 6.1.1.4'
H H 0.0000 0.0000 'International Tables Vol C Tables 4.2.6.8 and 6.1.1.4'
N N 0.0061 0.0033 'International Tables Vol C Tables 4.2.6.8 and 6.1.1.4'
O O 0.0106 0.0060 'International Tables Vol C Tables 4.2.6.8 and 6.1.1.4'
S S 0.1246 0.1234 'International Tables Vol C Tables 4.2.6.8 and 6.1.1.4'
Ni Ni 0.3393 1.1124 'International Tables Vol C Tables 4.2.6.8 and 6.1.1.4'

loop_
_geom_angle_atom_site_label_1
_geom_angle_atom_site_label_2
_geom_angle_atom_site_label_3
_geom_angle
N1 C1 C2 120.8(4)
N1 C1 C6 114.2(4)
C2 C1 C6 124.9(4)
C1 C2 C3 118.9(4)
C1 C2 H2 120.5
C3 C2 H2 120.5
C4 C3 C2 120.0(4)
C4 C3 H3 120.0
C2 C3 H3 120.0
C3 C4 C5 118.8(4)
C3 C4 H4 120.6
C5 C4 H4 120.6
N1 C5 C4 121.0(4)
N1 C5 C8 114.0(4)
C4 C5 C8 125.0(4)
N2 C6 C1 114.1(3)
N2 C6 C7 124.6(4)
C1 C6 C7 121.3(4)
C6 C7 H7A 109.5
C6 C7 H7B 109.5
H7A C7 H7B 109.5
C6 C7 H7C 109.5
H7A C7 H7C 109.5
H7B C7 H7C 109.5
N4 C8 C5 112.8(3)
N4 C8 C9 125.1(4)
C5 C8 C9 122.1(4)
C8 C9 H9A 109.5
C8 C9 H9B 109.5
H9A C9 H9B 109.5
C8 C9 H9C 109.5
H9A C9 H9C 109.5
H9B C9 H9C 109.5
O1 C10 N7 123.7(5)
O1 C10 N3 121.4(4)
N7 C10 N3 114.9(4)
O2 C11 N6 124.1(4)
O2 C11 N5 121.2(4)
N6 C11 N5 114.7(4)
N8 C12 S1 179.3(4)
N9 C13 S2 178.2(4)
C1 N1 C5 120.4(3)
C1 N1 Ni01 120.4(3)
C5 N1 Ni01 119.1(3)
C6 N2 N3 118.5(3)
C6 N2 Ni01 116.3(3)
N3 N2 Ni01 125.0(3)
C10 N3 N2 117.7(3)
C10 N3 H3D 123(3)
N2 N3 H3D 116(3)
C8 N4 N5 121.2(3)
C8 N4 Ni01 118.5(3)
N5 N4 Ni01 120.2(3)
N4 N5 C11 115.8(3)
N4 N5 H5D 124(4)
C11 N5 H5D 120(4)
C11 N6 H6D 123(3)
C11 N6 H6E 120(6)
H6D N6 H6E 117(7)
C10 N7 H7D 115(4)
C10 N7 H7E 116(3)
H7D N7 H7E 128(5)
C12 N8 Ni01 173.7(4)
C13 N9 Ni01 162.5(4)
C11 O2 Ni01 112.1(3)
N8 Ni01 N9 165.34(15)
N8 Ni01 N1 95.52(14)
N9 Ni01 N1 99.03(14)
N8 Ni01 N4 92.33(14)
N9 Ni01 N4 93.01(14)
N1 Ni01 N4 75.46(13)
N8 Ni01 N2 89.37(14)
N9 Ni01 N2 92.77(14)
N1 Ni01 N2 74.67(13)
N4 Ni01 N2 150.11(13)
N8 Ni01 O2 84.28(13)
N9 Ni01 O2 84.66(14)
N1 Ni01 O2 145.91(11)
N4 Ni01 O2 70.49(11)
N2 Ni01 O2 139.29(11)

loop_
_geom_bond_atom_site_label_1
_geom_bond_atom_site_label_2
_geom_bond_distance
C1 N1 1.338(5)
C1 C2 1.381(6)
C1 C6 1.482(5)
C2 C3 1.389(6)
C2 H2 0.9300
C3 C4 1.371(6)
C3 H3 0.9300
C4 C5 1.383(6)
C4 H4 0.9300
C5 N1 1.353(5)
C5 C8 1.482(6)
C6 N2 1.290(5)
C6 C7 1.492(6)
C7 H7A 0.9600
C7 H7B 0.9600
C7 H7C 0.9600
C8 N4 1.298(5)
C8 C9 1.492(5)
C9 H9A 0.9600
C9 H9B 0.9600
C9 H9C 0.9600
C10 O1 1.236(5)
C10 N7 1.336(6)
C10 N3 1.369(6)
C11 O2 1.235(5)
C11 N6 1.335(6)
C11 N5 1.382(5)
C12 N8 1.153(5)
C12 S1 1.633(4)
C13 N9 1.147(5)
C13 S2 1.639(5)
N1 Ni01 2.021(3)
N2 N3 1.372(4)
N2 Ni01 2.192(3)
N3 H3D 0.86(5)
N4 N5 1.352(5)
N4 Ni01 2.123(3)
N5 H5D 0.85(5)
N6 H6D 0.83(5)
N6 H6E 1.04(11)
N7 H7D 0.76(5)
N7 H7E 1.00(6)
N8 Ni01 2.000(4)
N9 Ni01 2.003(4)
O2 Ni01 2.394(3)

loop_
_geom_torsion_atom_site_label_1
_geom_torsion_atom_site_label_2
_geom_torsion_atom_site_label_3
_geom_torsion_atom_site_label_4
_geom_torsion
N1 C1 C2 C3 -0.1(7)
C6 C1 C2 C3 179.8(4)
C1 C2 C3 C4 -1.1(7)
C2 C3 C4 C5 0.1(7)
C3 C4 C5 N1 2.2(6)
C3 C4 C5 C8 -176.4(4)
N1 C1 C6 N2 -4.7(5)
C2 C1 C6 N2 175.4(4)
N1 C1 C6 C7 173.9(4)
C2 C1 C6 C7 -6.0(7)
N1 C5 C8 N4 3.2(5)
C4 C5 C8 N4 -178.1(4)
N1 C5 C8 C9 -174.6(4)
C4 C5 C8 C9 4.2(7)
C2 C1 N1 C5 2.4(6)
C6 C1 N1 C5 -177.5(3)
C2 C1 N1 Ni01 -179.5(3)
C6 C1 N1 Ni01 0.6(5)
C4 C5 N1 C1 -3.5(6)
C8 C5 N1 C1 175.3(3)
C4 C5 N1 Ni01 178.4(3)
C8 C5 N1 Ni01 -2.8(4)
C1 C6 N2 N3 -177.9(4)
C7 C6 N2 N3 3.6(6)
C1 C6 N2 Ni01 6.3(5)
C7 C6 N2 Ni01 -172.2(4)
O1 C10 N3 N2 11.4(7)
N7 C10 N3 N2 -169.3(4)
C6 N2 N3 C10 -179.1(4)
Ni01 N2 N3 C10 -3.7(5)
C5 C8 N4 N5 -178.6(3)
C9 C8 N4 N5 -1.0(6)
C5 C8 N4 Ni01 -2.2(5)
C9 C8 N4 Ni01 175.5(3)
C8 N4 N5 C11 175.8(4)
Ni01 N4 N5 C11 -0.6(5)
O2 C11 N5 N4 3.5(6)
N6 C11 N5 N4 -177.4(4)
N6 C11 O2 Ni01 176.8(4)
N5 C11 O2 Ni01 -4.3(5)
